data_4510877
loop_
_publ_author_name
'George, Fanny'
'Tumanov, Nikolay'
'Norberg, Bernadette'
'Robeyns, Koen'
'Filinchuk, Yaroslav'
'Wouters, Johan'
'Leyssens, Tom'

_publ_section_title
;
 Does Chirality Influence the Tendency toward Cocrystal Formation?
;
_journal_issue 6
_journal_name_full 'Crystal Growth &amp; Design'
_journal_page_first 2880
_journal_paper_doi 10.1021/cg500181t
_journal_volume 14
_journal_year 2014
_chemical_formula_moiety 'C8 H14 N2 O2, 2(C7 H5 N O4)'
_chemical_formula_sum 'C22 H24 N4 O10'
_chemical_formula_weight 504.45
_chemical_name_systematic
;
 ?
;
_space_group_IT_number 14
_symmetry_cell_setting monoclinic
_symmetry_space_group_name_Hall '-P 2ybc'
_symmetry_space_group_name_H-M 'P 1 21/c 1'
_atom_sites_solution_hydrogens geom
_atom_sites_solution_primary direct
_atom_sites_solution_secondary difmap
_audit_creation_method SHELXL-97
_cell_angle_alpha 90.00
_cell_angle_beta 104.663(4)
_cell_angle_gamma 90.00
_cell_formula_units_Z 4
_cell_length_a 24.2697(8)
_cell_length_b 7.4683(2)
_cell_length_c 13.3230(5)
_cell_measurement_reflns_used 5946
_cell_measurement_temperature 293(2)
_cell_measurement_theta_max 27.6800
_cell_measurement_theta_min 3.7660
_cell_volume 2336.19(14)
_computing_cell_refinement
;
CrysAlisPro, Agilent Technologies,
Version 1.171.36.28 (release 01-02-2013 CrysAlis171 .NET)
(compiled Feb  1 2013,16:14:44)
;
_computing_data_collection
;
CrysAlisPro, Agilent Technologies,
Version 1.171.36.28 (release 01-02-2013 CrysAlis171 .NET)
(compiled Feb  1 2013,16:14:44)
;
_computing_data_reduction
;
CrysAlisPro, Agilent Technologies,
Version 1.171.36.28 (release 01-02-2013 CrysAlis171 .NET)
(compiled Feb  1 2013,16:14:44)
;
_computing_structure_refinement 'SHELXL-97 (Sheldrick, 1997)'
_computing_structure_solution Sir2011
_diffrn_ambient_temperature 293(2)
_diffrn_detector_area_resol_mean 10.3712
_diffrn_measured_fraction_theta_full 0.996
_diffrn_measured_fraction_theta_max 0.996
_diffrn_measurement_device_type 'Xcalibur, Ruby, Gemini ultra'
_diffrn_measurement_method '\w scans'
_diffrn_radiation_monochromator graphite
_diffrn_radiation_source 'fine-focus sealed tube'
_diffrn_radiation_type MoK\a
_diffrn_radiation_wavelength 0.71073
_diffrn_reflns_av_R_equivalents 0.0361
_diffrn_reflns_av_sigmaI/netI 0.0318
_diffrn_reflns_limit_h_max 28
_diffrn_reflns_limit_h_min -28
_diffrn_reflns_limit_k_max 8
_diffrn_reflns_limit_k_min -8
_diffrn_reflns_limit_l_max 15
_diffrn_reflns_limit_l_min -14
_diffrn_reflns_number 14251
_diffrn_reflns_theta_full 25.00
_diffrn_reflns_theta_max 25.03
_diffrn_reflns_theta_min 3.23
_exptl_absorpt_coefficient_mu 0.115
_exptl_absorpt_correction_T_max 0.9774
_exptl_absorpt_correction_T_min 0.9555
_exptl_absorpt_correction_type multi-scan
_exptl_absorpt_process_details
;
CrysAlisPro, Agilent Technologies,
Version 1.171.36.28 (release 01-02-2013 CrysAlis171 .NET)
(compiled Feb  1 2013,16:14:44)
Empirical absorption correction using spherical harmonics,
 implemented in SCALE3 ABSPACK scaling algorithm.
;
_exptl_crystal_colour 'clear light colourless'
_exptl_crystal_density_diffrn 1.434
_exptl_crystal_density_method 'not measured'
_exptl_crystal_description prism
_exptl_crystal_F_000 1056
_exptl_crystal_size_max 0.40
_exptl_crystal_size_mid 0.20
_exptl_crystal_size_min 0.20
_refine_diff_density_max 0.234
_refine_diff_density_min -0.222
_refine_diff_density_rms 0.047
_refine_ls_extinction_method none
_refine_ls_goodness_of_fit_ref 1.165
_refine_ls_hydrogen_treatment mixed
_refine_ls_matrix_type full
_refine_ls_number_parameters 342
_refine_ls_number_reflns 4094
_refine_ls_number_restraints 0
_refine_ls_restrained_S_all 1.165
_refine_ls_R_factor_all 0.0634
_refine_ls_R_factor_gt 0.0526
_refine_ls_shift/su_max 0.001
_refine_ls_shift/su_mean 0.000
_refine_ls_structure_factor_coef Fsqd
_refine_ls_weighting_details 'calc w=1/[\s^2^(Fo^2^)+(0.1000P)^2^+0.0000P] where P=(Fo^2^+2Fc^2^)/3'
_refine_ls_weighting_scheme calc
_refine_ls_wR_factor_gt 0.1538
_refine_ls_wR_factor_ref 0.1632
_reflns_number_gt 3407
_reflns_number_total 4094
_reflns_threshold_expression >2sigma(I)
_cod_data_source_file cg500181t_si_002.cif
_cod_data_source_block ETI-4NBA
_cod_depositor_comments 'Adding full bibliography for 4510871--4510880.cif.'
_cod_original_cell_volume 2336.19(13)
_cod_original_sg_symbol_H-M 'P 21/c'
_cod_database_code 4510877

loop_
_symmetry_equiv_pos_as_xyz
'x, y, z'
'-x, y+1/2, -z+1/2'
'-x, -y, -z'
'x, -y-1/2, z-1/2'

loop_
_atom_site_label
_atom_site_type_symbol
_atom_site_fract_x
_atom_site_fract_y
_atom_site_fract_z
_atom_site_U_iso_or_equiv
_atom_site_adp_type
_atom_site_occupancy
_atom_site_symmetry_multiplicity
_atom_site_calc_flag
_atom_site_refinement_flags
O1 O 0.35075(6) 0.5919(2) 0.48845(11) 0.0584(4) Uani 1 1 d .
O2 O 0.16888(6) 0.73743(18) 0.23026(12) 0.0577(4) Uani 1 1 d .
N1 N 0.25850(6) 0.54465(19) 0.40132(12) 0.0407(4) Uani 1 1 d .
N2 N 0.23728(8) 0.9348(2) 0.29741(15) 0.0543(5) Uani 1 1 d .
H2M H 0.2112(11) 1.027(4) 0.279(2) 0.078(8) Uiso 1 1 d .
H2N H 0.2739(11) 0.949(3) 0.327(2) 0.074(8) Uiso 1 1 d .
C1 C 0.30246(7) 0.5346(2) 0.48429(14) 0.0402(4) Uani 1 1 d .
C2 C 0.28404(8) 0.4405(3) 0.57000(15) 0.0486(5) Uani 1 1 d .
H2A H 0.2949 0.5085 0.6340 0.058 Uiso 1 1 calc R
H2B H 0.3009 0.3221 0.5819 0.058 Uiso 1 1 calc R
C3 C 0.22013(9) 0.4287(3) 0.53152(17) 0.0586(6) Uani 1 1 d .
H3A H 0.2066 0.3126 0.5477 0.070 Uiso 1 1 calc R
H3B H 0.2019 0.5210 0.5631 0.070 Uiso 1 1 calc R
C4 C 0.20754(9) 0.4552(3) 0.41639(17) 0.0603(6) Uani 1 1 d .
H4A H 0.2015 0.3413 0.3803 0.072 Uiso 1 1 calc R
H4B H 0.1740 0.5294 0.3917 0.072 Uiso 1 1 calc R
C5 C 0.26275(7) 0.6207(2) 0.30221(13) 0.0388(4) Uani 1 1 d .
H5 H 0.3008 0.6731 0.3122 0.047 Uiso 1 1 calc R
C6 C 0.21912(7) 0.7711(2) 0.27377(14) 0.0388(4) Uani 1 1 d .
C7 C 0.25481(8) 0.4812(2) 0.21615(15) 0.0443(5) Uani 1 1 d .
H7A H 0.2815 0.3838 0.2388 0.053 Uiso 1 1 calc R
H7B H 0.2166 0.4324 0.2025 0.053 Uiso 1 1 calc R
C8 C 0.26418(9) 0.5613(3) 0.11698(16) 0.0549(5) Uani 1 1 d .
H8A H 0.2359 0.6514 0.0914 0.082 Uiso 1 1 calc R
H8B H 0.2612 0.4689 0.0658 0.082 Uiso 1 1 calc R
H8C H 0.3014 0.6143 0.1310 0.082 Uiso 1 1 calc R
O3 O 0.66192(6) 0.8611(2) 0.57806(13) 0.0737(5) Uani 1 1 d .
O4 O 0.60880(7) 0.7477(3) 0.66725(13) 0.0913(7) Uani 1 1 d .
O5 O 0.43417(6) 0.9070(2) 0.15290(12) 0.0577(4) Uani 1 1 d .
H5O H 0.4005(11) 0.907(3) 0.100(2) 0.077(8) Uiso 1 1 d .
O6 O 0.37688(7) 0.8162(3) 0.24778(14) 0.0936(7) Uani 1 1 d .
N4 N 0.61603(7) 0.8079(3) 0.58692(14) 0.0566(5) Uani 1 1 d .
C21 C 0.42365(8) 0.8523(3) 0.23952(16) 0.0465(5) Uani 1 1 d .
C22 C 0.47526(7) 0.8397(2) 0.32860(14) 0.0393(4) Uani 1 1 d .
C23 C 0.46931(8) 0.7640(3) 0.42006(16) 0.0468(5) Uani 1 1 d .
H23 H 0.4340 0.7216 0.4244 0.056 Uiso 1 1 calc R
C24 C 0.51557(8) 0.7512(3) 0.50483(15) 0.0467(5) Uani 1 1 d .
H24 H 0.5119 0.6998 0.5664 0.056 Uiso 1 1 calc R
C25 C 0.56696(7) 0.8160(2) 0.49614(15) 0.0426(5) Uani 1 1 d .
C26 C 0.57426(8) 0.8917(3) 0.40590(16) 0.0480(5) Uani 1 1 d .
H26 H 0.6096 0.9346 0.4021 0.058 Uiso 1 1 calc R
C27 C 0.52791(8) 0.9022(3) 0.32182(15) 0.0450(5) Uani 1 1 d .
H27 H 0.5319 0.9515 0.2600 0.054 Uiso 1 1 calc R
O7 O 0.14292(6) 0.17855(19) 0.21572(13) 0.0621(4) Uani 1 1 d .
O8 O 0.08346(6) -0.04796(19) 0.16486(13) 0.0617(4) Uani 1 1 d .
H8O H 0.1145(12) -0.116(3) 0.189(2) 0.077(8) Uiso 1 1 d .
O9 O -0.08383(8) 0.7602(2) 0.07741(15) 0.0760(5) Uani 1 1 d .
O10 O -0.14072(7) 0.5368(3) 0.0391(2) 0.1042(8) Uani 1 1 d .
N3 N -0.09331(8) 0.5997(3) 0.06871(15) 0.0593(5) Uani 1 1 d .
C11 C 0.09533(8) 0.1221(2) 0.17955(14) 0.0433(5) Uani 1 1 d .
C12 C 0.04512(7) 0.2434(2) 0.14856(13) 0.0408(5) Uani 1 1 d .
C13 C 0.05377(8) 0.4258(3) 0.16422(15) 0.0459(5) Uani 1 1 d .
H13 H 0.0903 0.4692 0.1926 0.055 Uiso 1 1 calc R
C14 C 0.00857(8) 0.5437(3) 0.13807(15) 0.0466(5) Uani 1 1 d .
H14 H 0.0141 0.6663 0.1480 0.056 Uiso 1 1 calc R
C15 C -0.04495(8) 0.4745(3) 0.09695(14) 0.0459(5) Uani 1 1 d .
C16 C -0.05492(9) 0.2945(3) 0.08072(17) 0.0524(5) Uani 1 1 d .
H16 H -0.0916 0.2519 0.0529 0.063 Uiso 1 1 calc R
C17 C -0.00930(8) 0.1781(3) 0.10656(16) 0.0491(5) Uani 1 1 d .
H17 H -0.0151 0.0558 0.0958 0.059 Uiso 1 1 calc R

loop_
_atom_site_aniso_label
_atom_site_aniso_U_11
_atom_site_aniso_U_22
_atom_site_aniso_U_33
_atom_site_aniso_U_23
_atom_site_aniso_U_13
_atom_site_aniso_U_12
O1 0.0375(8) 0.0959(11) 0.0362(8) 0.0075(7) -0.0009(6) -0.0170(7)
O2 0.0350(8) 0.0461(8) 0.0819(11) -0.0041(7) -0.0040(7) -0.0014(6)
N1 0.0341(8) 0.0507(9) 0.0339(9) 0.0009(6) 0.0023(6) -0.0075(6)
N2 0.0455(11) 0.0482(10) 0.0611(12) -0.0100(8) -0.0016(9) -0.0050(9)
C1 0.0386(10) 0.0455(10) 0.0334(10) -0.0017(8) 0.0034(8) -0.0018(8)
C2 0.0536(12) 0.0557(11) 0.0349(11) 0.0009(9) 0.0083(9) -0.0070(9)
C3 0.0578(13) 0.0684(13) 0.0496(13) 0.0042(10) 0.0137(10) -0.0174(10)
C4 0.0455(11) 0.0835(15) 0.0494(14) 0.0015(11) 0.0071(10) -0.0213(11)
C5 0.0326(9) 0.0470(10) 0.0331(10) 0.0009(8) 0.0016(7) -0.0046(7)
C6 0.0361(10) 0.0440(10) 0.0339(10) -0.0022(8) 0.0044(8) -0.0040(8)
C7 0.0439(10) 0.0463(10) 0.0394(11) -0.0010(8) 0.0043(8) 0.0051(8)
C8 0.0613(13) 0.0592(12) 0.0436(12) -0.0060(9) 0.0119(10) -0.0021(10)
O3 0.0421(9) 0.1078(13) 0.0624(11) -0.0103(9) -0.0029(7) -0.0150(8)
O4 0.0630(11) 0.163(2) 0.0400(10) 0.0211(11) -0.0008(8) -0.0002(11)
O5 0.0419(8) 0.0937(11) 0.0336(8) 0.0016(7) 0.0023(7) 0.0036(7)
O6 0.0411(9) 0.1612(19) 0.0671(12) 0.0426(12) -0.0075(8) -0.0281(10)
N4 0.0396(10) 0.0828(12) 0.0412(11) -0.0049(9) -0.0011(8) 0.0032(9)
C21 0.0389(11) 0.0542(11) 0.0414(12) 0.0027(9) 0.0009(9) -0.0027(8)
C22 0.0364(10) 0.0441(10) 0.0350(10) -0.0020(8) 0.0047(8) -0.0009(8)
C23 0.0342(10) 0.0571(11) 0.0476(12) 0.0046(9) 0.0076(9) -0.0062(8)
C24 0.0424(11) 0.0594(12) 0.0366(11) 0.0090(9) 0.0071(9) 0.0009(9)
C25 0.0354(10) 0.0533(11) 0.0349(11) -0.0056(8) 0.0012(8) 0.0011(8)
C26 0.0337(10) 0.0658(12) 0.0432(12) -0.0014(9) 0.0073(8) -0.0081(9)
C27 0.0406(10) 0.0570(11) 0.0361(11) 0.0027(9) 0.0070(8) -0.0064(8)
O7 0.0413(8) 0.0522(8) 0.0831(12) -0.0086(7) -0.0020(7) 0.0007(6)
O8 0.0439(8) 0.0435(8) 0.0875(12) -0.0013(7) -0.0019(8) 0.0012(7)
O9 0.0708(11) 0.0643(11) 0.0906(14) -0.0001(9) 0.0160(9) 0.0204(8)
O10 0.0484(11) 0.0966(14) 0.149(2) -0.0128(13) -0.0098(11) 0.0154(10)
N3 0.0491(11) 0.0730(13) 0.0529(12) -0.0011(9) 0.0076(9) 0.0123(9)
C11 0.0435(11) 0.0495(11) 0.0364(11) -0.0024(8) 0.0092(9) -0.0020(9)
C12 0.0395(10) 0.0512(11) 0.0310(10) 0.0005(8) 0.0074(8) -0.0001(8)
C13 0.0417(10) 0.0519(11) 0.0414(11) -0.0023(8) 0.0055(8) -0.0032(8)
C14 0.0498(11) 0.0483(11) 0.0399(11) -0.0038(8) 0.0082(9) 0.0023(9)
C15 0.0450(11) 0.0591(12) 0.0332(11) 0.0004(8) 0.0091(9) 0.0081(9)
C16 0.0381(11) 0.0632(13) 0.0518(13) 0.0002(10) 0.0037(9) -0.0046(9)
C17 0.0444(11) 0.0509(11) 0.0498(12) -0.0012(9) 0.0082(9) -0.0029(9)

loop_
_atom_type_symbol
_atom_type_description
_atom_type_scat_dispersion_real
_atom_type_scat_dispersion_imag
_atom_type_scat_source
C C 0.0033 0.0016 'International Tables Vol C Tables 4.2.6.8 and 6.1.1.4'
H H 0.0000 0.0000 'International Tables Vol C Tables 4.2.6.8 and 6.1.1.4'
N N 0.0061 0.0033 'International Tables Vol C Tables 4.2.6.8 and 6.1.1.4'
O O 0.0106 0.0060 'International Tables Vol C Tables 4.2.6.8 and 6.1.1.4'

loop_
_geom_angle_atom_site_label_1
_geom_angle_atom_site_label_2
_geom_angle_atom_site_label_3
_geom_angle
C1 N1 C4 112.84(16)
C1 N1 C5 123.11(14)
C4 N1 C5 123.75(15)
C6 N2 H2M 117.8(16)
C6 N2 H2N 117.5(16)
H2M N2 H2N 125(2)
O1 C1 N1 124.74(17)
O1 C1 C2 126.11(17)
N1 C1 C2 109.14(15)
C1 C2 C3 104.32(16)
C1 C2 H2A 110.9
C3 C2 H2A 110.9
C1 C2 H2B 110.9
C3 C2 H2B 110.9
H2A C2 H2B 108.9
C4 C3 C2 105.42(16)
C4 C3 H3A 110.7
C2 C3 H3A 110.7
C4 C3 H3B 110.7
C2 C3 H3B 110.7
H3A C3 H3B 108.8
N1 C4 C3 103.89(16)
N1 C4 H4A 111.0
C3 C4 H4A 111.0
N1 C4 H4B 111.0
C3 C4 H4B 111.0
H4A C4 H4B 109.0
N1 C5 C6 107.86(14)
N1 C5 C7 112.87(15)
C6 C5 C7 111.65(14)
N1 C5 H5 108.1
C6 C5 H5 108.1
C7 C5 H5 108.1
O2 C6 N2 122.27(18)
O2 C6 C5 120.50(16)
N2 C6 C5 117.23(16)
C8 C7 C5 111.51(16)
C8 C7 H7A 109.3
C5 C7 H7A 109.3
C8 C7 H7B 109.3
C5 C7 H7B 109.3
H7A C7 H7B 108.0
C7 C8 H8A 109.5
C7 C8 H8B 109.5
H8A C8 H8B 109.5
C7 C8 H8C 109.5
H8A C8 H8C 109.5
H8B C8 H8C 109.5
C21 O5 H5O 110.0(15)
O4 N4 O3 123.15(18)
O4 N4 C25 118.27(17)
O3 N4 C25 118.58(18)
O6 C21 O5 123.50(18)
O6 C21 C22 122.40(18)
O5 C21 C22 114.10(16)
C23 C22 C27 119.94(17)
C23 C22 C21 118.14(16)
C27 C22 C21 121.92(16)
C24 C23 C22 120.30(17)
C24 C23 H23 119.9
C22 C23 H23 119.9
C25 C24 C23 118.43(18)
C25 C24 H24 120.8
C23 C24 H24 120.8
C24 C25 C26 122.60(17)
C24 C25 N4 118.80(17)
C26 C25 N4 118.59(16)
C27 C26 C25 118.33(17)
C27 C26 H26 120.8
C25 C26 H26 120.8
C26 C27 C22 120.40(18)
C26 C27 H27 119.8
C22 C27 H27 119.8
C11 O8 H8O 111.1(16)
O10 N3 O9 123.47(19)
O10 N3 C15 117.8(2)
O9 N3 C15 118.70(19)
O7 C11 O8 123.43(17)
O7 C11 C12 122.01(17)
O8 C11 C12 114.56(16)
C17 C12 C13 119.93(17)
C17 C12 C11 121.80(17)
C13 C12 C11 118.26(16)
C14 C13 C12 120.55(17)
C14 C13 H13 119.7
C12 C13 H13 119.7
C15 C14 C13 118.06(17)
C15 C14 H14 121.0
C13 C14 H14 121.0
C16 C15 C14 122.77(17)
C16 C15 N3 118.93(18)
C14 C15 N3 118.29(18)
C15 C16 C17 118.60(18)
C15 C16 H16 120.7
C17 C16 H16 120.7
C16 C17 C12 120.09(18)
C16 C17 H17 120.0
C12 C17 H17 120.0

loop_
_geom_bond_atom_site_label_1
_geom_bond_atom_site_label_2
_geom_bond_distance
O1 C1 1.236(2)
O2 C6 1.236(2)
N1 C1 1.330(2)
N1 C4 1.463(2)
N1 C5 1.465(2)
N2 C6 1.311(2)
N2 H2M 0.92(3)
N2 H2N 0.88(3)
C1 C2 1.502(3)
C2 C3 1.508(3)
C2 H2A 0.9700
C2 H2B 0.9700
C3 C4 1.499(3)
C3 H3A 0.9700
C3 H3B 0.9700
C4 H4A 0.9700
C4 H4B 0.9700
C5 C6 1.524(3)
C5 C7 1.525(3)
C5 H5 0.9800
C7 C8 1.519(3)
C7 H7A 0.9700
C7 H7B 0.9700
C8 H8A 0.9600
C8 H8B 0.9600
C8 H8C 0.9600
O3 N4 1.216(2)
O4 N4 1.214(2)
O5 C21 1.309(2)
O5 H5O 0.94(3)
O6 C21 1.198(2)
N4 C25 1.468(2)
C21 C22 1.495(3)
C22 C23 1.384(3)
C22 C27 1.385(2)
C23 C24 1.380(3)
C23 H23 0.9300
C24 C25 1.370(3)
C24 H24 0.9300
C25 C26 1.380(3)
C26 C27 1.374(3)
C26 H26 0.9300
C27 H27 0.9300
O7 C11 1.209(2)
O8 C11 1.306(2)
O8 H8O 0.90(3)
O9 N3 1.221(3)
O10 N3 1.212(3)
N3 C15 1.473(3)
C11 C12 1.490(3)
C12 C17 1.386(3)
C12 C13 1.386(3)
C13 C14 1.381(3)
C13 H13 0.9300
C14 C15 1.376(3)
C14 H14 0.9300
C15 C16 1.373(3)
C16 C17 1.381(3)
C16 H16 0.9300
C17 H17 0.9300

loop_
_geom_torsion_atom_site_label_1
_geom_torsion_atom_site_label_2
_geom_torsion_atom_site_label_3
_geom_torsion_atom_site_label_4
_geom_torsion
C4 N1 C1 O1 176.16(19)
C5 N1 C1 O1 2.2(3)
C4 N1 C1 C2 -2.9(2)
C5 N1 C1 C2 -176.81(15)
O1 C1 C2 C3 170.47(19)
N1 C1 C2 C3 -10.5(2)
C1 C2 C3 C4 19.1(2)
C1 N1 C4 C3 15.1(2)
C5 N1 C4 C3 -171.04(17)
C2 C3 C4 N1 -20.6(2)
C1 N1 C5 C6 -123.62(17)
C4 N1 C5 C6 63.1(2)
C1 N1 C5 C7 112.56(18)
C4 N1 C5 C7 -60.7(2)
N1 C5 C6 O2 -83.1(2)
C7 C5 C6 O2 41.4(2)
N1 C5 C6 N2 96.84(19)
C7 C5 C6 N2 -138.61(18)
N1 C5 C7 C8 -175.42(15)
C6 C5 C7 C8 62.9(2)
O6 C21 C22 C23 7.6(3)
O5 C21 C22 C23 -172.84(17)
O6 C21 C22 C27 -171.9(2)
O5 C21 C22 C27 7.6(3)
C27 C22 C23 C24 0.3(3)
C21 C22 C23 C24 -179.29(18)
C22 C23 C24 C25 0.4(3)
C23 C24 C25 C26 -0.6(3)
C23 C24 C25 N4 178.18(17)
O4 N4 C25 C24 -1.8(3)
O3 N4 C25 C24 178.02(18)
O4 N4 C25 C26 177.1(2)
O3 N4 C25 C26 -3.1(3)
C24 C25 C26 C27 0.1(3)
N4 C25 C26 C27 -178.73(18)
C25 C26 C27 C22 0.7(3)
C23 C22 C27 C26 -0.9(3)
C21 C22 C27 C26 178.71(18)
O7 C11 C12 C17 179.61(18)
O8 C11 C12 C17 -0.7(3)
O7 C11 C12 C13 -1.4(3)
O8 C11 C12 C13 178.27(17)
C17 C12 C13 C14 -0.2(3)
C11 C12 C13 C14 -179.18(16)
C12 C13 C14 C15 0.4(3)
C13 C14 C15 C16 -0.3(3)
C13 C14 C15 N3 -179.88(16)
O10 N3 C15 C16 5.3(3)
O9 N3 C15 C16 -175.65(19)
O10 N3 C15 C14 -175.1(2)
O9 N3 C15 C14 4.0(3)
C14 C15 C16 C17 -0.1(3)
N3 C15 C16 C17 179.45(17)
C15 C16 C17 C12 0.4(3)
C13 C12 C17 C16 -0.3(3)
C11 C12 C17 C16 178.71(17)
